data_7125661
loop_
_publ_author_name
'Yang, Wan-Wan'
'Chen, Lu-Lu'
'Chen, Pei'
'Ye, Ya-Fang'
'Wang, Yan-Bo'
'Zhang, Xiao'

_publ_section_title
;
 Solvent-controlled divergent annulation of ynones and (iso)quinoline
 N-oxides: of 3-((iso)quinolin-1-yl)-4H-chromen-4-ones and
 13H-isoquinolino[2,1-a]quinolin-13-ones.
;
_journal_issue 8
_journal_name_full 'Chemical communications (Cambridge, England)'
_journal_page_first 1183
_journal_page_last 1186
_journal_paper_doi 10.1039/c9cc08713c
_journal_volume 56
_journal_year 2020
_chemical_formula_moiety 'C25 H18 Br N O2'
_chemical_formula_sum 'C25 H18 Br N O2'
_chemical_formula_weight 444.31
_space_group_crystal_system triclinic
_space_group_IT_number 2
_space_group_name_Hall '-P 1'
_space_group_name_H-M_alt 'P -1'
_atom_sites_solution_hydrogens geom
_atom_sites_solution_primary direct
_audit_creation_date 2019-10-16
_audit_creation_method
;
Olex2 1.2
(compiled 2018.05.29 svn.r3508 for OlexSys, GUI svn.r5506)
;
_audit_update_record
;
2019-10-16 deposited with the CCDC.	2019-12-16 downloaded from the CCDC.
;
_cell_angle_alpha 77.759(8)
_cell_angle_beta 88.648(9)
_cell_angle_gamma 85.507(8)
_cell_formula_units_Z 4
_cell_length_a 7.411(2)
_cell_length_b 12.752(4)
_cell_length_c 21.926(6)
_cell_measurement_reflns_used 3771
_cell_measurement_temperature 298(2)
_cell_measurement_theta_max 22.80
_cell_measurement_theta_min 2.23
_cell_volume 2018.7(10)
_computing_cell_refinement 'SAINT V8.38A (?, 2016)'
_computing_data_reduction 'SAINT V8.38A (?, 2016)'
_computing_molecular_graphics 'Olex2 (Dolomanov et al., 2009)'
_computing_publication_material 'Olex2 (Dolomanov et al., 2009)'
_computing_structure_refinement 'ShelXL (Sheldrick, 2015)'
_computing_structure_solution 'ShelXS (Sheldrick, 2008)'
_diffrn_ambient_temperature 298.0
_diffrn_measured_fraction_theta_full 0.997
_diffrn_measured_fraction_theta_max 0.994
_diffrn_measurement_device_type 'CCD area detector'
_diffrn_measurement_method 'phi and omega scans'
_diffrn_radiation_monochromator graphite
_diffrn_radiation_type MoK\a
_diffrn_radiation_wavelength 0.71073
_diffrn_reflns_av_R_equivalents 0.0827
_diffrn_reflns_av_unetI/netI 0.1051
_diffrn_reflns_Laue_measured_fraction_full 0.997
_diffrn_reflns_Laue_measured_fraction_max 0.994
_diffrn_reflns_limit_h_max 9
_diffrn_reflns_limit_h_min -9
_diffrn_reflns_limit_k_max 16
_diffrn_reflns_limit_k_min -17
_diffrn_reflns_limit_l_max 29
_diffrn_reflns_limit_l_min -27
_diffrn_reflns_number 31422
_diffrn_reflns_point_group_measured_fraction_full 0.997
_diffrn_reflns_point_group_measured_fraction_max 0.994
_diffrn_reflns_theta_full 25.242
_diffrn_reflns_theta_max 28.331
_diffrn_reflns_theta_min 2.233
_exptl_absorpt_coefficient_mu 2.057
_exptl_absorpt_correction_T_max 0.7457
_exptl_absorpt_correction_T_min 0.6068
_exptl_absorpt_correction_type multi-scan
_exptl_absorpt_process_details
'SADABS-2016/2 (Bruker,2016/2) was used for absorption correction. wR2(int) was 0.0955 before and 0.0614 after correction. The Ratio of minimum to maximum transmission is 0.8137. The \l/2 correction factor is Not present.'
_exptl_crystal_colour green
_exptl_crystal_colour_primary green
_exptl_crystal_density_diffrn 1.462
_exptl_crystal_description block
_exptl_crystal_F_000 904
_exptl_crystal_size_max 0.15
_exptl_crystal_size_mid 0.12
_exptl_crystal_size_min 0.07
_refine_diff_density_max 1.036
_refine_diff_density_min -0.996
_refine_diff_density_rms 0.067
_refine_ls_extinction_method none
_refine_ls_goodness_of_fit_ref 1.022
_refine_ls_hydrogen_treatment constr
_refine_ls_matrix_type full
_refine_ls_number_parameters 525
_refine_ls_number_reflns 9993
_refine_ls_number_restraints 39
_refine_ls_restrained_S_all 1.038
_refine_ls_R_factor_all 0.1752
_refine_ls_R_factor_gt 0.0627
_refine_ls_shift/su_max 0.001
_refine_ls_shift/su_mean 0.000
_refine_ls_structure_factor_coef Fsqd
_refine_ls_weighting_details 'w=1/[\s^2^(Fo^2^)+(0.0801P)^2^+0.1978P] where P=(Fo^2^+2Fc^2^)/3'
_refine_ls_weighting_scheme calc
_refine_ls_wR_factor_gt 0.1480
_refine_ls_wR_factor_ref 0.1901
_reflns_Friedel_coverage 0.000
_reflns_number_gt 4350
_reflns_number_total 9993
_reflns_threshold_expression 'I > 2\s(I)'
_cod_data_source_file c9cc08713c2.cif
_cod_data_source_block a
_cod_depositor_comments 'Adding full bibliography for 7125659--7125661.cif.'
_cod_original_cell_volume 2018.8(10)
_cod_database_code 7125661
_shelx_shelxl_version_number 2014/7
_shelx_space_group_comment
;
The symmetry employed for this shelxl refinement is uniquely defined
by the following loop, which should always be used as a source of
symmetry information in preference to the above space-group names.
They are only intended as comments.
;
_shelx_estimated_absorpt_t_max 0.869
_shelx_estimated_absorpt_t_min 0.748
_olex2_refinement_description
;
1. Fixed Uiso
 At 1.2 times of:
  All C(H) groups, All N(H) groups
 At 1.5 times of:
  All C(H,H,H) groups
2. Rigid bond restraints
 C4', C5'
 with sigma for 1-2 distances of 0.001 and sigma for 1-3 distances of 0.001
 C5', C6'
 with sigma for 1-2 distances of 0.001 and sigma for 1-3 distances of 0.001
 C2', C1'
 with sigma for 1-2 distances of 0.001 and sigma for 1-3 distances of 0.001
3. Uiso/Uaniso restraints and constraints
Uanis(C5') \\sim Ueq, Uanis(C4') \\sim Ueq, Uanis(C3') \\sim Ueq, Uanis(C2')
\\sim Ueq, Uanis(C1') \\sim Ueq, Uanis(C6') \\sim Ueq: with sigma of 0.01 and
sigma for terminal atoms of 0.02
4.a Aromatic/amide H refined with riding coordinates:
 C2(H2), C3(H3), C4(H4), C5(H5), C11(H11), C12(H12), C14(H14), C15(H15),
 C18(H18), C19(H19), C22(H22), C23(H23), C24(H24), C25(H25), N1(H1), C2'(H2'),
 C3'(H3'), C4'(H4'), C5'(H5'), C11'(H11'), C12'(H12'), C14'(H14'), C15'(H15'),
 C18'(H18'), C19'(H19'), C22'(H22'), C23'(H23'), C24'(H24'), C25'(H25'),
 N1'(H1')
4.b Idealised Me refined as rotating group:
 C16(H16A,H16B,H16C), C16'(H16D,H16E,H16F)
;
_olex2_submission_special_instructions 'No special instructions were received'

loop_
_space_group_symop_operation_xyz
'x, y, z'
'-x, -y, -z'

loop_
_atom_site_label
_atom_site_type_symbol
_atom_site_fract_x
_atom_site_fract_y
_atom_site_fract_z
_atom_site_U_iso_or_equiv
_atom_site_adp_type
_atom_site_occupancy
_atom_site_site_symmetry_order
_atom_site_calc_flag
_atom_site_refinement_flags_posn
_atom_site_refinement_flags_adp
Br1 Br 0.53899(7) 0.42943(5) 0.23916(3) 0.0798(2) Uani 1 1 d . .
C1 C 0.3191(6) 0.3611(4) 0.2522(2) 0.0497(11) Uani 1 1 d . .
C2 C 0.1764(7) 0.4110(4) 0.2797(2) 0.0562(12) Uani 1 1 d . .
H2 H 0.1913 0.4742 0.2932 0.067 Uiso 1 1 calc R .
C3 C 0.0138(7) 0.3666(4) 0.2868(2) 0.0608(13) Uani 1 1 d . .
H3 H -0.0834 0.4009 0.3043 0.073 Uiso 1 1 calc R .
C4 C -0.0081(6) 0.2717(4) 0.2684(2) 0.0581(12) Uani 1 1 d . .
H4 H -0.1202 0.2429 0.2737 0.070 Uiso 1 1 calc R .
C5 C 0.1320(6) 0.2189(4) 0.24255(18) 0.0453(10) Uani 1 1 d . .
H5 H 0.1171 0.1534 0.2318 0.054 Uiso 1 1 calc R .
C6 C 0.3007(6) 0.2664(3) 0.23239(18) 0.0426(10) Uani 1 1 d . .
C7 C 0.4570(6) 0.2106(3) 0.2032(2) 0.0439(10) Uani 1 1 d . .
C8 C 0.4391(5) 0.2011(3) 0.14004(18) 0.0406(10) Uani 1 1 d . .
C9 C 0.2594(6) 0.2384(3) 0.11011(19) 0.0423(10) Uani 1 1 d . .
C10 C 0.1999(6) 0.3558(3) 0.09759(19) 0.0418(10) Uani 1 1 d . .
C11 C 0.3246(6) 0.4327(3) 0.0854(2) 0.0517(11) Uani 1 1 d . .
H11 H 0.4476 0.4114 0.0880 0.062 Uiso 1 1 calc R .
C12 C 0.2684(7) 0.5412(4) 0.0692(2) 0.0594(13) Uani 1 1 d . .
H12 H 0.3549 0.5914 0.0600 0.071 Uiso 1 1 calc R .
C13 C 0.0863(7) 0.5768(4) 0.0665(2) 0.0535(12) Uani 1 1 d . .
C14 C -0.0361(7) 0.4991(4) 0.0803(2) 0.0578(13) Uani 1 1 d . .
H14 H -0.1590 0.5206 0.0796 0.069 Uiso 1 1 calc R .
C15 C 0.0171(6) 0.3899(4) 0.0953(2) 0.0506(11) Uani 1 1 d . .
H15 H -0.0696 0.3397 0.1038 0.061 Uiso 1 1 calc R .
C16 C 0.0287(8) 0.6943(4) 0.0478(2) 0.0758(16) Uani 1 1 d . .
H16A H 0.0504 0.7189 0.0039 0.114 Uiso 1 1 calc GR .
H16B H 0.0966 0.7338 0.0708 0.114 Uiso 1 1 calc GR .
H16C H -0.0980 0.7057 0.0566 0.114 Uiso 1 1 calc GR .
C17 C 0.5723(6) 0.1409(3) 0.11172(19) 0.0434(10) Uani 1 1 d . .
C18 C 0.8289(6) 0.0100(4) 0.1284(3) 0.0588(13) Uani 1 1 d . .
H18 H 0.9167 -0.0274 0.1560 0.071 Uiso 1 1 calc R .
C19 C 0.8249(6) -0.0063(4) 0.0704(2) 0.0581(13) Uani 1 1 d . .
H19 H 0.9015 -0.0603 0.0589 0.070 Uiso 1 1 calc R .
C20 C 0.7052(6) 0.0579(4) 0.0265(2) 0.0507(11) Uani 1 1 d . .
C21 C 0.5824(6) 0.1360(3) 0.0455(2) 0.0446(10) Uani 1 1 d . .
C22 C 0.4787(6) 0.2083(4) -0.0005(2) 0.0514(11) Uani 1 1 d . .
H22 H 0.4034 0.2629 0.0109 0.062 Uiso 1 1 calc R .
C23 C 0.4872(7) 0.1993(4) -0.0622(2) 0.0642(13) Uani 1 1 d . .
H23 H 0.4189 0.2477 -0.0922 0.077 Uiso 1 1 calc R .
C24 C 0.5992(8) 0.1168(5) -0.0789(2) 0.0693(15) Uani 1 1 d . .
H24 H 0.6011 0.1088 -0.1201 0.083 Uiso 1 1 calc R .
C25 C 0.7054(7) 0.0481(4) -0.0364(3) 0.0611(13) Uani 1 1 d . .
H25 H 0.7792 -0.0061 -0.0489 0.073 Uiso 1 1 calc R .
N1 N 0.7051(5) 0.0811(3) 0.14744(17) 0.0499(9) Uani 1 1 d . .
H1 H 0.7117 0.0886 0.1854 0.060 Uiso 1 1 calc R .
O1 O 0.5871(4) 0.1697(3) 0.23807(15) 0.0601(9) Uani 1 1 d . .
O2 O 0.1639(4) 0.1757(2) 0.09433(14) 0.0532(8) Uani 1 1 d . .
Br1' Br -0.29139(9) 0.10950(6) 0.73812(3) 0.1008(3) Uani 1 1 d . .
C1' C -0.1043(8) 0.1950(4) 0.7485(2) 0.0717(15) Uani 1 1 d . U
C2' C -0.1450(12) 0.2784(5) 0.7823(3) 0.098(2) Uani 1 1 d . U
H2' H -0.2603 0.2909 0.7981 0.118 Uiso 1 1 calc R .
C3' C -0.0078(14) 0.3384(5) 0.7901(3) 0.107(2) Uani 1 1 d . U
H3' H -0.0330 0.3942 0.8111 0.129 Uiso 1 1 calc R .
C4' C 0.1663(13) 0.3222(5) 0.7690(3) 0.104(2) Uani 1 1 d . U
H4' H 0.2547 0.3643 0.7782 0.125 Uiso 1 1 calc R .
C5' C 0.2125(10) 0.2459(4) 0.7351(2) 0.0844(16) Uani 1 1 d . U
H5' H 0.3294 0.2361 0.7199 0.101 Uiso 1 1 calc R .
C6' C 0.0668(8) 0.1799(4) 0.7241(2) 0.0615(12) Uani 1 1 d . U
C7' C 0.1154(6) 0.0898(3) 0.6906(2) 0.0440(10) Uani 1 1 d . .
C8' C 0.1666(5) 0.1140(3) 0.62761(19) 0.0396(9) Uani 1 1 d . .
C9' C 0.1988(6) 0.2266(3) 0.59586(19) 0.0420(10) Uani 1 1 d . .
C10' C 0.0513(6) 0.3142(3) 0.59282(18) 0.0414(10) Uani 1 1 d . .
C11' C -0.1283(6) 0.2940(3) 0.5933(2) 0.0499(11) Uani 1 1 d . .
H11' H -0.1591 0.2234 0.5984 0.060 Uiso 1 1 calc R .
C12' C -0.2643(6) 0.3763(4) 0.5863(2) 0.0540(12) Uani 1 1 d . .
H12' H -0.3847 0.3604 0.5865 0.065 Uiso 1 1 calc R .
C13' C -0.2221(7) 0.4823(4) 0.5788(2) 0.0557(12) Uani 1 1 d . .
C14' C -0.0425(7) 0.5020(4) 0.5784(2) 0.0555(12) Uani 1 1 d . .
H14' H -0.0121 0.5727 0.5735 0.067 Uiso 1 1 calc R .
C15' C 0.0939(6) 0.4213(3) 0.5847(2) 0.0496(11) Uani 1 1 d . .
H15' H 0.2141 0.4377 0.5837 0.060 Uiso 1 1 calc R .
C16' C -0.3687(8) 0.5724(4) 0.5704(3) 0.0750(16) Uani 1 1 d . .
H16D H -0.3943 0.5970 0.5267 0.112 Uiso 1 1 calc GR .
H16E H -0.3293 0.6307 0.5869 0.112 Uiso 1 1 calc GR .
H16F H -0.4761 0.5470 0.5921 0.112 Uiso 1 1 calc GR .
C17' C 0.2258(5) 0.0298(3) 0.59550(19) 0.0385(9) Uani 1 1 d . .
C18' C 0.3503(6) -0.1542(3) 0.6079(2) 0.0523(11) Uani 1 1 d . .
H18' H 0.3856 -0.2186 0.6352 0.063 Uiso 1 1 calc R .
C19' C 0.3671(6) -0.1474(3) 0.5470(2) 0.0509(11) Uani 1 1 d . .
H19' H 0.4206 -0.2052 0.5317 0.061 Uiso 1 1 calc R .
C20' C 0.3030(5) -0.0514(3) 0.5048(2) 0.0429(10) Uani 1 1 d . .
C21' C 0.2264(5) 0.0365(3) 0.52932(18) 0.0381(9) Uani 1 1 d . .
C22' C 0.1452(5) 0.1262(3) 0.4877(2) 0.0462(10) Uani 1 1 d . .
H22' H 0.0896 0.1833 0.5032 0.055 Uiso 1 1 calc R .
C23' C 0.1468(6) 0.1308(4) 0.4244(2) 0.0536(12) Uani 1 1 d . .
H23' H 0.0915 0.1902 0.3974 0.064 Uiso 1 1 calc R .
C24' C 0.2317(6) 0.0460(4) 0.4007(2) 0.0577(13) Uani 1 1 d . .
H24' H 0.2369 0.0505 0.3578 0.069 Uiso 1 1 calc R .
C25' C 0.3062(6) -0.0423(4) 0.4396(2) 0.0514(11) Uani 1 1 d . .
H25' H 0.3609 -0.0984 0.4231 0.062 Uiso 1 1 calc R .
N1' N 0.2815(5) -0.0675(3) 0.63132(16) 0.0469(9) Uani 1 1 d . .
H1' H 0.2730 -0.0752 0.6712 0.056 Uiso 1 1 calc R .
O1' O 0.1151(4) -0.0036(2) 0.72400(14) 0.0554(8) Uani 1 1 d . .
O2' O 0.3447(4) 0.2474(2) 0.57099(15) 0.0554(8) Uani 1 1 d . .

loop_
_atom_site_aniso_label
_atom_site_aniso_U_11
_atom_site_aniso_U_22
_atom_site_aniso_U_33
_atom_site_aniso_U_23
_atom_site_aniso_U_13
_atom_site_aniso_U_12
Br1 0.0575(3) 0.0707(4) 0.1186(5) -0.0331(3) -0.0098(3) -0.0120(3)
C1 0.048(3) 0.050(3) 0.052(3) -0.013(2) -0.011(2) 0.005(2)
C2 0.059(3) 0.053(3) 0.061(3) -0.027(2) -0.010(2) 0.013(2)
C3 0.053(3) 0.074(4) 0.057(3) -0.026(3) -0.003(2) 0.014(3)
C4 0.051(3) 0.074(3) 0.046(3) -0.004(2) 0.003(2) -0.011(3)
C5 0.053(3) 0.047(3) 0.036(2) -0.012(2) -0.0077(19) 0.008(2)
C6 0.045(2) 0.044(2) 0.039(2) -0.0110(19) -0.0065(18) 0.007(2)
C7 0.045(2) 0.035(2) 0.051(3) -0.010(2) -0.002(2) 0.004(2)
C8 0.043(2) 0.036(2) 0.043(2) -0.0102(19) -0.0005(19) 0.0040(19)
C9 0.046(2) 0.041(2) 0.039(2) -0.0091(19) 0.0008(19) 0.002(2)
C10 0.043(2) 0.041(2) 0.041(2) -0.0103(19) -0.0057(18) 0.005(2)
C11 0.048(3) 0.047(3) 0.058(3) -0.010(2) -0.007(2) 0.003(2)
C12 0.072(4) 0.041(3) 0.065(3) -0.008(2) -0.011(3) -0.006(2)
C13 0.071(3) 0.045(3) 0.046(3) -0.016(2) -0.017(2) 0.011(3)
C14 0.051(3) 0.062(3) 0.062(3) -0.024(3) -0.018(2) 0.020(3)
C15 0.048(3) 0.051(3) 0.056(3) -0.019(2) -0.005(2) -0.002(2)
C16 0.107(5) 0.050(3) 0.068(4) -0.016(3) -0.025(3) 0.020(3)
C17 0.045(2) 0.038(2) 0.049(3) -0.011(2) 0.002(2) -0.002(2)
C18 0.042(3) 0.049(3) 0.085(4) -0.018(3) 0.002(2) 0.010(2)
C19 0.048(3) 0.051(3) 0.081(4) -0.031(3) 0.019(3) 0.001(2)
C20 0.046(3) 0.049(3) 0.063(3) -0.023(2) 0.017(2) -0.014(2)
C21 0.041(2) 0.046(3) 0.049(3) -0.015(2) 0.009(2) -0.008(2)
C22 0.056(3) 0.054(3) 0.045(3) -0.013(2) 0.010(2) -0.006(2)
C23 0.069(3) 0.069(3) 0.052(3) -0.006(3) 0.002(2) -0.012(3)
C24 0.079(4) 0.088(4) 0.051(3) -0.029(3) 0.023(3) -0.029(3)
C25 0.057(3) 0.063(3) 0.073(4) -0.034(3) 0.025(3) -0.018(3)
N1 0.048(2) 0.051(2) 0.049(2) -0.0127(18) -0.0015(17) 0.0097(18)
O1 0.055(2) 0.067(2) 0.057(2) -0.0198(16) -0.0182(16) 0.0237(17)
O2 0.0549(19) 0.0474(18) 0.061(2) -0.0181(15) -0.0083(15) -0.0051(15)
Br1' 0.0770(4) 0.1311(6) 0.0907(5) -0.0259(4) 0.0258(3) 0.0128(4)
C1' 0.103(4) 0.058(3) 0.048(3) -0.010(2) 0.005(3) 0.021(3)
C2' 0.157(6) 0.079(4) 0.054(3) -0.020(3) 0.017(4) 0.033(4)
C3' 0.191(7) 0.060(4) 0.073(4) -0.024(3) -0.007(5) 0.011(4)
C4' 0.173(6) 0.072(4) 0.076(4) -0.029(3) -0.026(4) -0.023(4)
C5' 0.143(5) 0.052(3) 0.056(3) -0.003(2) -0.021(3) -0.006(3)
C6' 0.096(4) 0.048(3) 0.038(2) -0.009(2) -0.007(2) 0.019(2)
C7' 0.044(2) 0.039(3) 0.050(3) -0.013(2) -0.003(2) 0.004(2)
C8' 0.042(2) 0.029(2) 0.048(3) -0.0107(18) 0.0002(19) 0.0042(18)
C9' 0.047(3) 0.040(2) 0.041(2) -0.0136(19) -0.0029(19) -0.002(2)
C10' 0.049(3) 0.039(2) 0.038(2) -0.0127(19) 0.0004(19) -0.002(2)
C11' 0.054(3) 0.036(2) 0.060(3) -0.011(2) 0.001(2) -0.004(2)
C12' 0.046(3) 0.053(3) 0.061(3) -0.010(2) -0.006(2) 0.005(2)
C13' 0.075(4) 0.045(3) 0.045(3) -0.012(2) -0.002(2) 0.017(3)
C14' 0.076(4) 0.035(3) 0.057(3) -0.015(2) -0.002(2) 0.003(2)
C15' 0.056(3) 0.038(3) 0.056(3) -0.011(2) 0.000(2) -0.004(2)
C16' 0.085(4) 0.057(3) 0.076(4) -0.009(3) -0.008(3) 0.024(3)
C17' 0.032(2) 0.034(2) 0.048(3) -0.0060(19) 0.0028(18) -0.0002(18)
C18' 0.054(3) 0.033(2) 0.068(3) -0.010(2) 0.007(2) 0.005(2)
C19' 0.050(3) 0.040(3) 0.066(3) -0.021(2) 0.006(2) 0.001(2)
C20' 0.034(2) 0.043(2) 0.058(3) -0.022(2) 0.0053(19) -0.0067(19)
C21' 0.036(2) 0.037(2) 0.044(2) -0.0144(19) 0.0053(18) -0.0060(18)
C22' 0.040(2) 0.044(3) 0.055(3) -0.014(2) 0.001(2) 0.003(2)
C23' 0.052(3) 0.057(3) 0.051(3) -0.011(2) -0.004(2) -0.001(2)
C24' 0.061(3) 0.071(3) 0.045(3) -0.020(3) -0.004(2) -0.009(3)
C25' 0.049(3) 0.057(3) 0.055(3) -0.028(2) 0.005(2) -0.006(2)
N1' 0.055(2) 0.038(2) 0.047(2) -0.0094(17) 0.0069(17) 0.0016(17)
O1' 0.071(2) 0.0410(18) 0.0495(18) -0.0037(15) 0.0107(15) 0.0051(15)
O2' 0.0471(18) 0.0441(18) 0.074(2) -0.0110(15) 0.0133(16) -0.0049(15)

loop_
_atom_type_symbol
_atom_type_description
_atom_type_scat_dispersion_real
_atom_type_scat_dispersion_imag
_atom_type_scat_source
C C 0.0033 0.0016 'International Tables Vol C Tables 4.2.6.8 and 6.1.1.4'
H H 0.0000 0.0000 'International Tables Vol C Tables 4.2.6.8 and 6.1.1.4'
Br Br -0.2901 2.4595 'International Tables Vol C Tables 4.2.6.8 and 6.1.1.4'
N N 0.0061 0.0033 'International Tables Vol C Tables 4.2.6.8 and 6.1.1.4'
O O 0.0106 0.0060 'International Tables Vol C Tables 4.2.6.8 and 6.1.1.4'

loop_
_geom_angle_atom_site_label_1
_geom_angle_atom_site_label_2
_geom_angle_atom_site_label_3
_geom_angle
C2 C1 Br1 117.9(3)
C2 C1 C6 121.4(4)
C6 C1 Br1 120.7(3)
C1 C2 H2 120.3
C3 C2 C1 119.3(4)
C3 C2 H2 120.3
C2 C3 H3 119.6
C2 C3 C4 120.7(5)
C4 C3 H3 119.6
C3 C4 H4 119.3
C5 C4 C3 121.3(5)
C5 C4 H4 119.3
C4 C5 H5 120.7
C4 C5 C6 118.7(4)
C6 C5 H5 120.7
C1 C6 C5 118.5(4)
C1 C6 C7 121.6(4)
C5 C6 C7 119.9(4)
C8 C7 C6 117.8(4)
O1 C7 C6 116.9(4)
O1 C7 C8 125.1(4)
C7 C8 C9 116.7(4)
C17 C8 C7 120.7(4)
C17 C8 C9 121.5(4)
C10 C9 C8 119.0(4)
O2 C9 C8 121.3(4)
O2 C9 C10 119.7(4)
C11 C10 C9 121.0(4)
C11 C10 C15 118.4(4)
C15 C10 C9 120.5(4)
C10 C11 H11 119.6
C10 C11 C12 120.7(4)
C12 C11 H11 119.6
C11 C12 H12 119.2
C11 C12 C13 121.7(5)
C13 C12 H12 119.2
C12 C13 C16 120.8(5)
C14 C13 C12 116.8(4)
C14 C13 C16 122.4(5)
C13 C14 H14 118.8
C13 C14 C15 122.5(4)
C15 C14 H14 118.8
C10 C15 H15 120.1
C14 C15 C10 119.9(4)
C14 C15 H15 120.1
C13 C16 H16A 109.5
C13 C16 H16B 109.5
C13 C16 H16C 109.5
H16A C16 H16B 109.5
H16A C16 H16C 109.5
H16B C16 H16C 109.5
C8 C17 C21 126.1(4)
N1 C17 C8 119.1(4)
N1 C17 C21 114.8(4)
C19 C18 H18 119.9
C19 C18 N1 120.3(5)
N1 C18 H18 119.9
C18 C19 H19 119.9
C18 C19 C20 120.2(4)
C20 C19 H19 119.9
C19 C20 C21 119.3(4)
C19 C20 C25 121.9(4)
C25 C20 C21 118.8(5)
C20 C21 C17 118.9(4)
C22 C21 C17 122.5(4)
C22 C21 C20 118.5(4)
C21 C22 H22 119.5
C23 C22 C21 121.1(4)
C23 C22 H22 119.5
C22 C23 H23 120.4
C22 C23 C24 119.2(5)
C24 C23 H23 120.4
C23 C24 H24 119.3
C25 C24 C23 121.4(5)
C25 C24 H24 119.3
C20 C25 H25 119.6
C24 C25 C20 120.7(5)
C24 C25 H25 119.6
C17 N1 C18 125.5(4)
C17 N1 H1 117.3
C18 N1 H1 117.3
C2' C1' Br1' 117.7(5)
C6' C1' Br1' 121.9(4)
C6' C1' C2' 120.4(6)
C1' C2' H2' 121.5
C3' C2' C1' 116.9(7)
C3' C2' H2' 121.5
C2' C3' H3' 117.9
C2' C3' C4' 124.2(7)
C4' C3' H3' 117.9
C3' C4' H4' 119.2
C5' C4' C3' 121.7(7)
C5' C4' H4' 119.2
C4' C5' H5' 121.9
C4' C5' C6' 116.2(7)
C6' C5' H5' 121.9
C1' C6' C5' 120.5(5)
C1' C6' C7' 121.5(5)
C5' C6' C7' 117.8(5)
C8' C7' C6' 119.6(4)
O1' C7' C6' 115.3(4)
O1' C7' C8' 125.0(4)
C7' C8' C9' 120.6(3)
C7' C8' C17' 120.9(4)
C17' C8' C9' 117.3(4)
C8' C9' C10' 120.2(4)
O2' C9' C8' 120.3(4)
O2' C9' C10' 119.5(4)
C11' C10' C9' 121.8(4)
C11' C10' C15' 118.0(4)
C15' C10' C9' 120.1(4)
C10' C11' H11' 119.2
C10' C11' C12' 121.6(4)
C12' C11' H11' 119.2
C11' C12' H12' 119.8
C11' C12' C13' 120.4(5)
C13' C12' H12' 119.8
C12' C13' C16' 120.8(5)
C14' C13' C12' 117.8(4)
C14' C13' C16' 121.4(5)
C13' C14' H14' 118.8
C15' C14' C13' 122.5(4)
C15' C14' H14' 118.8
C10' C15' H15' 120.1
C14' C15' C10' 119.8(4)
C14' C15' H15' 120.1
C13' C16' H16D 109.5
C13' C16' H16E 109.5
C13' C16' H16F 109.5
H16D C16' H16E 109.5
H16D C16' H16F 109.5
H16E C16' H16F 109.5
C21' C17' C8' 126.7(4)
N1' C17' C8' 117.1(4)
N1' C17' C21' 116.2(3)
C19' C18' H18' 119.6
C19' C18' N1' 120.8(4)
N1' C18' H18' 119.6
C18' C19' H19' 120.1
C18' C19' C20' 119.8(4)
C20' C19' H19' 120.1
C21' C20' C19' 118.9(4)
C25' C20' C19' 122.3(4)
C25' C20' C21' 118.8(4)
C20' C21' C17' 119.6(4)
C22' C21' C17' 121.9(4)
C22' C21' C20' 118.4(4)
C21' C22' H22' 119.5
C23' C22' C21' 120.9(4)
C23' C22' H22' 119.5
C22' C23' H23' 120.0
C22' C23' C24' 119.9(4)
C24' C23' H23' 120.0
C23' C24' H24' 119.8
C25' C24' C23' 120.4(4)
C25' C24' H24' 119.8
C20' C25' H25' 119.3
C24' C25' C20' 121.5(4)
C24' C25' H25' 119.3
C17' N1' C18' 124.2(4)
C17' N1' H1' 117.9
C18' N1' H1' 117.9

loop_
_geom_bond_atom_site_label_1
_geom_bond_atom_site_label_2
_geom_bond_distance
Br1 C1 1.895(5)
C1 C2 1.383(6)
C1 C6 1.385(6)
C2 H2 0.9300
C2 C3 1.363(7)
C3 H3 0.9300
C3 C4 1.376(7)
C4 H4 0.9300
C4 C5 1.370(6)
C5 H5 0.9300
C5 C6 1.424(6)
C6 C7 1.513(6)
C7 C8 1.425(6)
C7 O1 1.254(5)
C8 C9 1.496(6)
C8 C17 1.416(6)
C9 C10 1.496(6)
C9 O2 1.216(5)
C10 C11 1.380(6)
C10 C15 1.389(6)
C11 H11 0.9300
C11 C12 1.387(6)
C12 H12 0.9300
C12 C13 1.388(7)
C13 C14 1.378(7)
C13 C16 1.498(6)
C14 H14 0.9300
C14 C15 1.389(6)
C15 H15 0.9300
C16 H16A 0.9600
C16 H16B 0.9600
C16 H16C 0.9600
C17 C21 1.466(6)
C17 N1 1.352(5)
C18 H18 0.9300
C18 C19 1.333(7)
C18 N1 1.360(5)
C19 H19 0.9300
C19 C20 1.405(7)
C20 C21 1.417(6)
C20 C25 1.413(6)
C21 C22 1.411(6)
C22 H22 0.9300
C22 C23 1.381(6)
C23 H23 0.9300
C23 C24 1.394(7)
C24 H24 0.9300
C24 C25 1.355(7)
C25 H25 0.9300
N1 H1 0.8600
Br1' C1' 1.876(6)
C1' C2' 1.430(8)
C1' C6' 1.381(7)
C2' H2' 0.9300
C2' C3' 1.354(10)
C3' H3' 0.9300
C3' C4' 1.376(10)
C4' H4' 0.9300
C4' C5' 1.363(8)
C5' H5' 0.9300
C5' C6' 1.475(8)
C6' C7' 1.506(6)
C7' C8' 1.400(6)
C7' O1' 1.258(5)
C8' C9' 1.492(6)
C8' C17' 1.439(5)
C9' C10' 1.492(6)
C9' O2' 1.222(5)
C10' C11' 1.375(6)
C10' C15' 1.399(6)
C11' H11' 0.9300
C11' C12' 1.383(6)
C12' H12' 0.9300
C12' C13' 1.386(6)
C13' C14' 1.373(7)
C13' C16' 1.503(6)
C14' H14' 0.9300
C14' C15' 1.372(6)
C15' H15' 0.9300
C16' H16D 0.9600
C16' H16E 0.9600
C16' H16F 0.9600
C17' C21' 1.435(6)
C17' N1' 1.360(5)
C18' H18' 0.9300
C18' C19' 1.324(6)
C18' N1' 1.374(5)
C19' H19' 0.9300
C19' C20' 1.425(6)
C20' C21' 1.417(5)
C20' C25' 1.410(6)
C21' C22' 1.406(6)
C22' H22' 0.9300
C22' C23' 1.378(6)
C23' H23' 0.9300
C23' C24' 1.396(6)
C24' H24' 0.9300
C24' C25' 1.349(6)
C25' H25' 0.9300
N1' H1' 0.8600

loop_
_geom_hbond_atom_site_label_D
_geom_hbond_atom_site_label_H
_geom_hbond_atom_site_label_A
_geom_hbond_distance_DH
_geom_hbond_distance_HA
_geom_hbond_distance_DA
_geom_hbond_angle_DHA
N1 H1 O1 0.86 1.89 2.590(5) 137.7
N1' H1' O1' 0.86 1.94 2.596(5) 132.1

loop_
_geom_torsion_atom_site_label_1
_geom_torsion_atom_site_label_2
_geom_torsion_atom_site_label_3
_geom_torsion_atom_site_label_4
_geom_torsion
Br1 C1 C2 C3 176.7(3)
Br1 C1 C6 C5 -179.2(3)
Br1 C1 C6 C7 3.5(6)
C1 C2 C3 C4 1.7(7)
C1 C6 C7 C8 -116.7(4)
C1 C6 C7 O1 68.2(5)
C2 C1 C6 C5 -1.7(6)
C2 C1 C6 C7 -179.1(4)
C2 C3 C4 C5 0.0(7)
C3 C4 C5 C6 -2.6(7)
C4 C5 C6 C1 3.4(6)
C4 C5 C6 C7 -179.3(4)
C5 C6 C7 C8 66.0(5)
C5 C6 C7 O1 -109.1(5)
C6 C1 C2 C3 -0.8(7)
C6 C7 C8 C9 -5.4(5)
C6 C7 C8 C17 -173.8(4)
C7 C8 C9 C10 67.5(5)
C7 C8 C9 O2 -114.5(4)
C7 C8 C17 C21 -171.7(4)
C7 C8 C17 N1 8.4(6)
C8 C9 C10 C11 30.0(6)
C8 C9 C10 C15 -152.8(4)
C8 C17 C21 C20 -169.2(4)
C8 C17 C21 C22 12.9(6)
C8 C17 N1 C18 171.9(4)
C9 C8 C17 C21 20.5(6)
C9 C8 C17 N1 -159.4(4)
C9 C10 C11 C12 175.2(4)
C9 C10 C15 C14 -176.6(4)
C10 C11 C12 C13 1.9(7)
C11 C10 C15 C14 0.6(6)
C11 C12 C13 C14 -0.3(7)
C11 C12 C13 C16 -178.8(4)
C12 C13 C14 C15 -1.1(7)
C13 C14 C15 C10 0.9(7)
C15 C10 C11 C12 -2.0(6)
C16 C13 C14 C15 177.4(4)
C17 C8 C9 C10 -124.2(4)
C17 C8 C9 O2 53.8(6)
C17 C21 C22 C23 -177.9(4)
C18 C19 C20 C21 -3.4(7)
C18 C19 C20 C25 175.6(4)
C19 C18 N1 C17 -0.7(7)
C19 C20 C21 C17 -5.5(6)
C19 C20 C21 C22 172.5(4)
C19 C20 C25 C24 -174.5(4)
C20 C21 C22 C23 4.2(6)
C21 C17 N1 C18 -8.0(6)
C21 C20 C25 C24 4.5(7)
C21 C22 C23 C24 0.5(7)
C22 C23 C24 C25 -2.7(7)
C23 C24 C25 C20 0.2(7)
C25 C20 C21 C17 175.4(4)
C25 C20 C21 C22 -6.6(6)
N1 C17 C21 C20 10.7(6)
N1 C17 C21 C22 -167.2(4)
N1 C18 C19 C20 6.8(7)
O1 C7 C8 C9 169.2(4)
O1 C7 C8 C17 0.8(7)
O2 C9 C10 C11 -147.9(4)
O2 C9 C10 C15 29.2(6)
Br1' C1' C2' C3' 179.1(5)
Br1' C1' C6' C5' -177.7(3)
Br1' C1' C6' C7' -3.3(7)
C1' C2' C3' C4' -1.6(10)
C1' C6' C7' C8' 117.6(5)
C1' C6' C7' O1' -66.1(6)
C2' C1' C6' C5' 3.1(7)
C2' C1' C6' C7' 177.5(4)
C2' C3' C4' C5' 3.4(11)
C3' C4' C5' C6' -1.8(9)
C4' C5' C6' C1' -1.3(7)
C4' C5' C6' C7' -175.9(5)
C5' C6' C7' C8' -67.9(5)
C5' C6' C7' O1' 108.4(5)
C6' C1' C2' C3' -1.7(8)
C6' C7' C8' C9' 8.7(6)
C6' C7' C8' C17' 175.7(4)
C7' C8' C9' C10' -58.9(5)
C7' C8' C9' O2' 122.7(4)
C7' C8' C17' C21' 158.4(4)
C7' C8' C17' N1' -19.2(6)
C8' C9' C10' C11' -28.1(6)
C8' C9' C10' C15' 156.6(4)
C8' C17' C21' C20' 174.9(4)
C8' C17' C21' C22' -8.2(6)
C8' C17' N1' C18' -176.6(4)
C9' C8' C17' C21' -34.2(6)
C9' C8' C17' N1' 148.1(4)
C9' C10' C11' C12' -175.6(4)
C9' C10' C15' C14' 176.2(4)
C10' C11' C12' C13' -0.3(7)
C11' C10' C15' C14' 0.8(6)
C11' C12' C13' C14' 0.4(7)
C11' C12' C13' C16' 179.2(4)
C12' C13' C14' C15' 0.2(7)
C13' C14' C15' C10' -0.8(7)
C15' C10' C11' C12' -0.3(6)
C16' C13' C14' C15' -178.7(5)
C17' C8' C9' C10' 133.7(4)
C17' C8' C9' O2' -44.7(5)
C17' C21' C22' C23' -179.8(4)
C18' C19' C20' C21' 1.7(6)
C18' C19' C20' C25' -175.6(4)
C19' C18' N1' C17' 0.1(7)
C19' C20' C21' C17' 4.1(6)
C19' C20' C21' C22' -172.9(4)
C19' C20' C25' C24' 174.6(4)
C20' C21' C22' C23' -2.8(6)
C21' C17' N1' C18' 5.5(6)
C21' C20' C25' C24' -2.8(6)
C21' C22' C23' C24' -0.7(6)
C22' C23' C24' C25' 2.5(7)
C23' C24' C25' C20' -0.8(7)
C25' C20' C21' C17' -178.5(4)
C25' C20' C21' C22' 4.5(6)
N1' C17' C21' C20' -7.4(5)
N1' C17' C21' C22' 169.5(4)
N1' C18' C19' C20' -3.9(7)
O1' C7' C8' C9' -167.2(4)
O1' C7' C8' C17' -0.3(7)
O2' C9' C10' C11' 150.3(4)
O2' C9' C10' C15' -25.0(6)
